data_7001339
loop_
_publ_author_name
'Wang, Kefeng'
'Shen, Miao'
'Sun, Wen-Hua'

_publ_section_title
;
 Synthesis, characterization and ethylene oligomerization of nickel
 complexes bearing
 N-(2-(1H-benzo[d]imidazol-2-yl)quinolin-8-yl)benzamide derivatives
;
_journal_issue 21
_journal_name_full 'Dalton Transactions'
_journal_page_first 4085
_journal_page_last 4095
_journal_paper_doi 10.1039/b822441b
_journal_year 2009
_chemical_formula_sum 'C25 H20 N4 O'
_chemical_formula_weight 392.45
_chemical_name_systematic
;
?
;
_space_group_IT_number 15
_symmetry_cell_setting monoclinic
_symmetry_space_group_name_Hall '-C 2yc'
_symmetry_space_group_name_H-M 'C 1 2/c 1'
_atom_sites_solution_hydrogens geom
_atom_sites_solution_primary direct
_atom_sites_solution_secondary difmap
_audit_creation_method SHELXL-97
_cell_angle_alpha 90.00
_cell_angle_beta 107.23(3)
_cell_angle_gamma 90.00
_cell_formula_units_Z 32
_cell_length_a 22.362(4)
_cell_length_b 22.568(4)
_cell_length_c 33.477(7)
_cell_measurement_reflns_used 759
_cell_measurement_temperature 293(2)
_cell_measurement_theta_max 25.01
_cell_measurement_theta_min 1.27
_cell_volume 16137(6)
_computing_cell_refinement 'Siemens SMART & SAINT'
_computing_data_collection 'Siemens SMART'
_computing_data_reduction 'Siemens XPREP'
_computing_molecular_graphics 'Bruker SHELXTL'
_computing_publication_material 'Bruker SHELXTL'
_computing_structure_refinement 'Siemens SHELXTL'
_computing_structure_solution 'Siemens SHELXTL'
_diffrn_ambient_temperature 293(2)
_diffrn_measured_fraction_theta_full 0.999
_diffrn_measured_fraction_theta_max 0.999
_diffrn_measurement_device_type 'Bruker P4'
_diffrn_measurement_method '\w scans'
_diffrn_radiation_monochromator graphite
_diffrn_radiation_source 'fine-focus sealed tube'
_diffrn_radiation_type MoK\a
_diffrn_radiation_wavelength 0.71073
_diffrn_reflns_av_R_equivalents 0.0678
_diffrn_reflns_av_sigmaI/netI 0.1178
_diffrn_reflns_limit_h_max 26
_diffrn_reflns_limit_h_min -26
_diffrn_reflns_limit_k_max 26
_diffrn_reflns_limit_k_min -26
_diffrn_reflns_limit_l_max 39
_diffrn_reflns_limit_l_min -39
_diffrn_reflns_number 27140
_diffrn_reflns_theta_full 25.01
_diffrn_reflns_theta_max 25.01
_diffrn_reflns_theta_min 1.27
_diffrn_standards_decay_% 0
_diffrn_standards_interval_count 0
_diffrn_standards_interval_time .
_diffrn_standards_number 0
_exptl_absorpt_coefficient_mu 0.081
_exptl_absorpt_correction_T_max 0.9799
_exptl_absorpt_correction_T_min 0.9720
_exptl_absorpt_correction_type empirical
_exptl_absorpt_process_details 'SADABS (Sheldrick, 1996)'
_exptl_crystal_colour colorless
_exptl_crystal_density_diffrn 1.292
_exptl_crystal_density_method 'not measured'
_exptl_crystal_description block
_exptl_crystal_F_000 6591
_exptl_crystal_size_max 0.35
_exptl_crystal_size_mid 0.28
_exptl_crystal_size_min 0.25
_refine_diff_density_max 0.337
_refine_diff_density_min -0.274
_refine_diff_density_rms 0.084
_refine_ls_extinction_method none
_refine_ls_goodness_of_fit_ref 1.157
_refine_ls_hydrogen_treatment constr
_refine_ls_matrix_type full
_refine_ls_number_parameters 1081
_refine_ls_number_reflns 14198
_refine_ls_number_restraints 0
_refine_ls_restrained_S_all 1.157
_refine_ls_R_factor_all 0.2316
_refine_ls_R_factor_gt 0.1183
_refine_ls_shift/su_max 0.015
_refine_ls_shift/su_mean 0.001
_refine_ls_structure_factor_coef Fsqd
_refine_ls_weighting_details 'calc w=1/[\s^2^(Fo^2^)+(0.0938P)^2^+0.6264P] where P=(Fo^2^+2Fc^2^)/3'
_refine_ls_weighting_scheme calc
_refine_ls_wR_factor_gt 0.2180
_refine_ls_wR_factor_ref 0.2655
_reflns_number_gt 6856
_reflns_number_total 14198
_reflns_threshold_expression >2sigma(I)
_cod_data_source_file b822441b.txt
_cod_data_source_block 12
_cod_depositor_comments
;
The following automatic conversions were performed:
'_symmetry_cell_setting' value 'Monoclinic' changed to 'monoclinic'
according to '/home/saulius/struct/CIF-dictionaries/cif_core.dic'
dictionary named 'cif_core.dic' version 2.4.1 from 2010-06-29.

Automatic conversion script
Id: cif_fix_enum 1527 2010-12-29 10:47:43Z saulius 
;
_cod_original_cell_volume 16137(5)
_cod_original_sg_symbol_H-M C2/c
_cod_database_code 7001339

loop_
_symmetry_equiv_pos_as_xyz
'x, y, z'
'-x, y, -z+1/2'
'x+1/2, y+1/2, z'
'-x+1/2, y+1/2, -z+1/2'
'-x, -y, -z'
'x, -y, z-1/2'
'-x+1/2, -y+1/2, -z'
'x+1/2, -y+1/2, z-1/2'

loop_
_atom_site_label
_atom_site_type_symbol
_atom_site_fract_x
_atom_site_fract_y
_atom_site_fract_z
_atom_site_U_iso_or_equiv
_atom_site_adp_type
_atom_site_occupancy
_atom_site_symmetry_multiplicity
_atom_site_calc_flag
_atom_site_refinement_flags
_atom_site_disorder_assembly
_atom_site_disorder_group
O1B O 0.4961(2) 0.25492(18) 0.18819(14) 0.0656(14) Uani 1 1 d . . .
O1D O 0.2457(2) 0.00568(18) 0.18859(15) 0.0680(14) Uani 1 1 d . . .
O1 O 0.2019(2) 0.4644(2) 0.18704(15) 0.0684(14) Uani 1 1 d . . .
O1A O 0.04427(19) 0.20768(19) 0.31348(14) 0.0582(13) Uani 1 1 d . . .
N1B N 0.4561(2) 0.38962(19) 0.07981(14) 0.0369(11) Uani 1 1 d . . .
N1C N 0.2015(2) 0.13795(18) 0.07880(15) 0.0398(12) Uani 1 1 d . . .
N1 N 0.0203(2) 0.45770(19) 0.07753(15) 0.0400(12) Uani 1 1 d . . .
N1A N 0.2298(2) 0.20337(19) 0.42114(15) 0.0379(12) Uani 1 1 d . . .
C1 C -0.0031(3) 0.4758(2) 0.10888(18) 0.0380(14) Uani 1 1 d . . .
C1A C 0.2532(3) 0.2184(2) 0.38935(18) 0.0397(15) Uani 1 1 d . . .
C1B C 0.4536(3) 0.4261(2) 0.11182(19) 0.0413(15) Uani 1 1 d . . .
C1C C 0.1981(2) 0.1758(2) 0.10939(17) 0.0346(13) Uani 1 1 d . . .
N2B N 0.4568(2) 0.33821(19) 0.15453(14) 0.0412(12) Uani 1 1 d . . .
N2C N 0.2013(2) 0.08688(19) 0.15426(14) 0.0428(13) Uani 1 1 d . . .
N2 N 0.1047(2) 0.4920(2) 0.15206(14) 0.0427(12) Uani 1 1 d . . .
N2A N 0.1437(2) 0.2325(2) 0.34570(14) 0.0382(11) Uani 1 1 d . . .
C2A C 0.2094(3) 0.2329(2) 0.34971(19) 0.0414(15) Uani 1 1 d . . .
C2B C 0.4552(3) 0.4015(2) 0.15088(19) 0.0420(15) Uani 1 1 d . . .
C2C C 0.1976(2) 0.1506(2) 0.14869(18) 0.0392(14) Uani 1 1 d . . .
C2 C 0.0391(3) 0.4922(2) 0.14768(17) 0.0380(14) Uani 1 1 d . . .
N3B N 0.4592(2) 0.3915(2) -0.02720(16) 0.0452(13) Uani 1 1 d . . .
N3C N 0.2062(2) 0.1400(2) -0.02815(17) 0.0493(14) Uani 1 1 d . . .
N3 N -0.0282(2) 0.4055(2) -0.02919(16) 0.0453(13) Uani 1 1 d . . .
N3A N 0.2830(2) 0.1553(2) 0.52912(16) 0.0476(14) Uani 1 1 d . . .
C3B C 0.4528(3) 0.4371(3) 0.1832(2) 0.0496(16) Uani 1 1 d . . .
H3BB H 0.4526 0.4207 0.2086 0.060 Uiso 1 1 calc R . .
C3 C 0.0163(3) 0.5083(3) 0.1798(2) 0.0550(18) Uani 1 1 d . . .
H3B H 0.0436 0.5194 0.2055 0.066 Uiso 1 1 calc R . .
C3C C 0.1951(3) 0.1867(3) 0.1809(2) 0.0542(18) Uani 1 1 d . . .
H3CB H 0.1945 0.1697 0.2061 0.065 Uiso 1 1 calc R . .
C3A C 0.2301(3) 0.2472(3) 0.3167(2) 0.0502(16) Uani 1 1 d . . .
H3AB H 0.2011 0.2563 0.2912 0.060 Uiso 1 1 calc R . .
N4B N 0.4623(2) 0.3121(2) 0.01289(15) 0.0447(13) Uani 1 1 d . . .
N4C N 0.2090(2) 0.0608(2) 0.01209(16) 0.0457(13) Uani 1 1 d . . .
N4 N 0.0699(2) 0.4178(2) 0.01194(16) 0.0470(13) Uani 1 1 d . . .
N4A N 0.1841(2) 0.1699(2) 0.48982(15) 0.0453(13) Uani 1 1 d . . .
C4 C -0.0481(3) 0.5080(3) 0.1736(2) 0.060(2) Uani 1 1 d . . .
H4A H -0.0626 0.5184 0.1960 0.072 Uiso 1 1 calc R . .
C4A C 0.2942(3) 0.2487(3) 0.3200(2) 0.0574(19) Uani 1 1 d . . .
H4AA H 0.3075 0.2586 0.2970 0.069 Uiso 1 1 calc R . .
C4B C 0.4506(3) 0.4985(3) 0.1778(2) 0.059(2) Uani 1 1 d . . .
H4BA H 0.4505 0.5225 0.2003 0.071 Uiso 1 1 calc R . .
C4C C 0.1934(3) 0.2489(3) 0.1770(2) 0.061(2) Uani 1 1 d . . .
H4CA H 0.1926 0.2728 0.1995 0.073 Uiso 1 1 calc R . .
C5 C -0.0897(3) 0.4938(3) 0.1377(2) 0.0624(19) Uani 1 1 d . . .
H5A H -0.1323 0.4949 0.1351 0.075 Uiso 1 1 calc R . .
C5A C 0.3365(3) 0.2355(3) 0.3576(2) 0.0604(19) Uani 1 1 d . . .
H5AA H 0.3790 0.2361 0.3600 0.072 Uiso 1 1 calc R . .
C5B C 0.4485(3) 0.5242(3) 0.1411(2) 0.0560(19) Uani 1 1 d . . .
H5BA H 0.4458 0.5652 0.1383 0.067 Uiso 1 1 calc R . .
C5C C 0.1930(3) 0.2733(3) 0.1396(2) 0.060(2) Uani 1 1 d . . .
H5CA H 0.1912 0.3143 0.1367 0.072 Uiso 1 1 calc R . .
C6B C 0.4504(3) 0.4887(3) 0.10711(19) 0.0417(15) Uani 1 1 d . . .
C6C C 0.1953(3) 0.2379(3) 0.1049(2) 0.0536(19) Uani 1 1 d . . .
C6 C -0.0688(3) 0.4767(3) 0.1033(2) 0.0465(16) Uani 1 1 d . . .
C6A C 0.3172(3) 0.2208(3) 0.3930(2) 0.0484(17) Uani 1 1 d . . .
C7B C 0.4485(3) 0.5114(3) 0.0668(2) 0.0554(18) Uani 1 1 d . . .
H7BA H 0.4466 0.5521 0.0622 0.066 Uiso 1 1 calc R . .
C7C C 0.1961(3) 0.2598(3) 0.0664(2) 0.0582(19) Uani 1 1 d . . .
H7CA H 0.1951 0.3006 0.0620 0.070 Uiso 1 1 calc R . .
C7 C -0.1085(3) 0.4602(3) 0.0636(2) 0.0567(18) Uani 1 1 d . . .
H7A H -0.1517 0.4610 0.0586 0.068 Uiso 1 1 calc R . .
C7A C 0.3583(3) 0.2066(3) 0.4323(2) 0.0561(18) Uani 1 1 d . . .
H7AA H 0.4012 0.2070 0.4363 0.067 Uiso 1 1 calc R . .
C8B C 0.4493(3) 0.4746(3) 0.0358(2) 0.0542(18) Uani 1 1 d . . .
H8BA H 0.4468 0.4893 0.0095 0.065 Uiso 1 1 calc R . .
C8 C -0.0845(3) 0.4433(3) 0.0327(2) 0.0545(18) Uani 1 1 d . . .
H8A H -0.1107 0.4327 0.0065 0.065 Uiso 1 1 calc R . .
C8A C 0.3361(3) 0.1921(3) 0.4649(2) 0.0480(16) Uani 1 1 d . . .
H8AA H 0.3635 0.1835 0.4911 0.058 Uiso 1 1 calc R . .
C8C C 0.1984(3) 0.2226(3) 0.0350(2) 0.0534(17) Uani 1 1 d . . .
H8CA H 0.1981 0.2375 0.0090 0.064 Uiso 1 1 calc R . .
C9B C 0.4541(3) 0.4126(3) 0.04361(18) 0.0406(15) Uani 1 1 d . . .
C9 C -0.0191(3) 0.4423(2) 0.0411(2) 0.0415(15) Uani 1 1 d . . .
C9A C 0.2714(3) 0.1904(2) 0.45801(17) 0.0378(14) Uani 1 1 d . . .
C9C C 0.2014(3) 0.1609(2) 0.04259(19) 0.0402(15) Uani 1 1 d . . .
C10B C 0.4582(2) 0.3730(2) 0.00957(19) 0.0375(14) Uani 1 1 d . . .
C10 C 0.0077(3) 0.4226(2) 0.00804(19) 0.0391(14) Uani 1 1 d . . .
C10A C 0.2470(3) 0.1728(2) 0.49204(19) 0.0415(15) Uani 1 1 d . . .
C10C C 0.2044(3) 0.1216(2) 0.00872(19) 0.0408(14) Uani 1 1 d . . .
C11C C 0.2140(3) 0.0396(3) -0.0258(2) 0.0476(16) Uani 1 1 d . . .
C11A C 0.1815(3) 0.1488(2) 0.52802(19) 0.0436(15) Uani 1 1 d . . .
C11B C 0.4643(3) 0.3406(3) -0.04912(19) 0.0447(15) Uani 1 1 d . . .
C11 C 0.0130(3) 0.3896(2) -0.05090(19) 0.0444(16) Uani 1 1 d . . .
C12 C 0.0025(4) 0.3674(3) -0.0918(2) 0.0568(19) Uani 1 1 d . . .
H12A H -0.0380 0.3615 -0.1092 0.068 Uiso 1 1 calc R . .
C12B C 0.4674(3) 0.3341(3) -0.0907(2) 0.0586(19) Uani 1 1 d . . .
H12B H 0.4656 0.3666 -0.1081 0.070 Uiso 1 1 calc R . .
C12C C 0.2201(3) -0.0167(3) -0.0398(2) 0.067(2) Uani 1 1 d . . .
H12C H 0.2223 -0.0496 -0.0227 0.081 Uiso 1 1 calc R . .
C12A C 0.1315(4) 0.1374(3) 0.5430(3) 0.071(2) Uani 1 1 d . . .
H12D H 0.0904 0.1434 0.5267 0.085 Uiso 1 1 calc R . .
C13 C 0.0527(4) 0.3546(3) -0.1052(2) 0.065(2) Uani 1 1 d . . .
H13A H 0.0461 0.3413 -0.1325 0.078 Uiso 1 1 calc R . .
C13B C 0.4734(3) 0.2772(3) -0.1038(2) 0.0609(19) Uani 1 1 d . . .
H13B H 0.4751 0.2713 -0.1309 0.073 Uiso 1 1 calc R . .
C13C C 0.2228(4) -0.0222(4) -0.0800(3) 0.076(2) Uani 1 1 d . . .
H13C H 0.2263 -0.0597 -0.0906 0.091 Uiso 1 1 calc R . .
C13A C 0.1455(5) 0.1165(3) 0.5836(3) 0.086(3) Uani 1 1 d . . .
H13D H 0.1131 0.1080 0.5950 0.103 Uiso 1 1 calc R . .
C14C C 0.2204(3) 0.0277(4) -0.1054(2) 0.070(2) Uani 1 1 d . . .
H14A H 0.2221 0.0227 -0.1326 0.084 Uiso 1 1 calc R . .
C14A C 0.2071(4) 0.1079(3) 0.6076(2) 0.076(2) Uani 1 1 d . . .
H14B H 0.2150 0.0938 0.6348 0.091 Uiso 1 1 calc R . .
C14B C 0.4770(3) 0.2291(4) -0.0784(2) 0.068(2) Uani 1 1 d . . .
H14C H 0.4824 0.1916 -0.0884 0.082 Uiso 1 1 calc R . .
C14 C 0.1136(4) 0.3609(3) -0.0793(2) 0.070(2) Uani 1 1 d . . .
H14D H 0.1469 0.3510 -0.0893 0.084 Uiso 1 1 calc R . .
C15C C 0.2154(3) 0.0839(4) -0.0908(2) 0.064(2) Uani 1 1 d . . .
H15A H 0.2149 0.1170 -0.1075 0.076 Uiso 1 1 calc R . .
C15A C 0.2563(4) 0.1193(3) 0.5929(2) 0.0589(19) Uani 1 1 d . . .
H15B H 0.2973 0.1131 0.6095 0.071 Uiso 1 1 calc R . .
C15B C 0.4729(3) 0.2344(3) -0.0388(2) 0.067(2) Uani 1 1 d . . .
H15C H 0.4745 0.2014 -0.0220 0.080 Uiso 1 1 calc R . .
C15 C 0.1255(3) 0.3818(3) -0.0387(2) 0.0614(19) Uani 1 1 d . . .
H15D H 0.1661 0.3861 -0.0211 0.074 Uiso 1 1 calc R . .
C16 C 0.0746(3) 0.3958(2) -0.0257(2) 0.0451(15) Uani 1 1 d . . .
C16B C 0.4663(3) 0.2915(3) -0.0245(2) 0.0455(16) Uani 1 1 d . . .
C16C C 0.2113(3) 0.0896(3) -0.0506(2) 0.0472(16) Uani 1 1 d . . .
C16A C 0.2433(3) 0.1406(2) 0.55169(19) 0.0477(16) Uani 1 1 d . . .
C17B C 0.5035(3) 0.3077(2) 0.18152(18) 0.0412(15) Uani 1 1 d . . .
C17C C 0.2490(3) 0.0587(3) 0.18262(18) 0.0410(15) Uani 1 1 d . . .
C17 C 0.1454(3) 0.4575(3) 0.18062(19) 0.0430(15) Uani 1 1 d . . .
C17A C 0.0999(3) 0.1991(3) 0.31895(17) 0.0407(15) Uani 1 1 d . . .
C18B C 0.5642(3) 0.3369(2) 0.20400(18) 0.0352(14) Uani 1 1 d . . .
C18C C 0.3049(3) 0.0943(2) 0.20523(18) 0.0369(14) Uani 1 1 d . . .
C18 C 0.1220(3) 0.4129(2) 0.20421(19) 0.0415(15) Uani 1 1 d . . .
C18A C 0.1203(3) 0.1498(3) 0.29520(18) 0.0384(14) Uani 1 1 d . . .
C19B C 0.5939(3) 0.3776(2) 0.1858(2) 0.0452(16) Uani 1 1 d . . .
H19A H 0.5749 0.3900 0.1585 0.054 Uiso 1 1 calc R . .
C19C C 0.3248(3) 0.0927(3) 0.2482(2) 0.0550(18) Uani 1 1 d . . .
H19B H 0.3029 0.0704 0.2625 0.066 Uiso 1 1 calc R . .
C19 C 0.0807(3) 0.3700(3) 0.1852(2) 0.0539(18) Uani 1 1 d . . .
H19C H 0.0653 0.3693 0.1562 0.065 Uiso 1 1 calc R . .
C19A C 0.1692(3) 0.1100(3) 0.3128(2) 0.0504(17) Uani 1 1 d . . .
H19D H 0.1934 0.1149 0.3404 0.060 Uiso 1 1 calc R . .
C20B C 0.6511(3) 0.3998(3) 0.2074(2) 0.057(2) Uani 1 1 d . . .
H20A H 0.6705 0.4272 0.1946 0.069 Uiso 1 1 calc R . .
C20C C 0.3765(3) 0.1236(3) 0.2699(2) 0.070(2) Uani 1 1 d . . .
H20B H 0.3891 0.1230 0.2990 0.083 Uiso 1 1 calc R . .
C20 C 0.0612(3) 0.3278(3) 0.2080(2) 0.062(2) Uani 1 1 d . . .
H20C H 0.0336 0.2985 0.1941 0.075 Uiso 1 1 calc R . .
C20A C 0.1817(3) 0.0639(3) 0.2898(3) 0.062(2) Uani 1 1 d . . .
H20D H 0.2143 0.0378 0.3018 0.075 Uiso 1 1 calc R . .
C21B C 0.6803(3) 0.3826(3) 0.2478(2) 0.065(2) Uani 1 1 d . . .
H21A H 0.7196 0.3974 0.2622 0.078 Uiso 1 1 calc R . .
C21C C 0.4103(3) 0.1557(3) 0.2491(2) 0.0552(19) Uani 1 1 d . . .
H21B H 0.4462 0.1758 0.2641 0.066 Uiso 1 1 calc R . .
C21 C 0.0817(3) 0.3281(3) 0.2506(3) 0.069(2) Uani 1 1 d . . .
H21C H 0.0675 0.2999 0.2659 0.083 Uiso 1 1 calc R . .
C21A C 0.1454(4) 0.0564(3) 0.2483(3) 0.072(2) Uani 1 1 d . . .
H21D H 0.1533 0.0251 0.2325 0.087 Uiso 1 1 calc R . .
C22B C 0.6505(3) 0.3431(4) 0.2664(2) 0.073(2) Uani 1 1 d . . .
H22A H 0.6691 0.3322 0.2941 0.088 Uiso 1 1 calc R . .
C22 C 0.1242(3) 0.3710(3) 0.2705(2) 0.071(2) Uani 1 1 d . . .
H22B H 0.1396 0.3717 0.2996 0.085 Uiso 1 1 calc R . .
C22A C 0.0977(4) 0.0957(3) 0.2310(2) 0.067(2) Uani 1 1 d . . .
H22C H 0.0736 0.0908 0.2034 0.080 Uiso 1 1 calc R . .
C22C C 0.3912(3) 0.1580(3) 0.2065(2) 0.063(2) Uani 1 1 d . . .
H22D H 0.4133 0.1807 0.1924 0.076 Uiso 1 1 calc R . .
C23B C 0.5931(3) 0.3192(3) 0.24474(19) 0.0469(16) Uani 1 1 d . . .
H23A H 0.5741 0.2913 0.2575 0.056 Uiso 1 1 calc R . .
C23C C 0.3382(3) 0.1260(3) 0.1840(2) 0.0574(19) Uani 1 1 d . . .
H23B H 0.3257 0.1263 0.1550 0.069 Uiso 1 1 calc R . .
C23 C 0.1434(3) 0.4127(3) 0.2472(2) 0.0525(18) Uani 1 1 d . . .
H23C H 0.1717 0.4416 0.2608 0.063 Uiso 1 1 calc R . .
C23A C 0.0852(3) 0.1419(3) 0.25392(18) 0.0436(15) Uani 1 1 d . . .
H23D H 0.0529 0.1682 0.2416 0.052 Uiso 1 1 calc R . .
C24B C 0.4590(4) 0.2734(3) 0.0470(2) 0.075(2) Uani 1 1 d . . .
H24A H 0.4629 0.2329 0.0393 0.112 Uiso 1 1 calc R . .
H24B H 0.4195 0.2789 0.0524 0.112 Uiso 1 1 calc R . .
H24C H 0.4924 0.2830 0.0717 0.112 Uiso 1 1 calc R . .
C24C C 0.2077(4) 0.0217(3) 0.0466(2) 0.075(2) Uani 1 1 d . . .
H24D H 0.2044 0.0451 0.0698 0.113 Uiso 1 1 calc R . .
H24E H 0.2455 -0.0012 0.0550 0.113 Uiso 1 1 calc R . .
H24F H 0.1723 -0.0044 0.0378 0.113 Uiso 1 1 calc R . .
C24 C 0.1244(3) 0.4330(4) 0.0474(2) 0.081(3) Uani 1 1 d . . .
H24G H 0.1105 0.4477 0.0700 0.122 Uiso 1 1 calc R . .
H24H H 0.1487 0.4630 0.0389 0.122 Uiso 1 1 calc R . .
H24I H 0.1497 0.3984 0.0563 0.122 Uiso 1 1 calc R . .
C24A C 0.1295(3) 0.1861(3) 0.4562(2) 0.069(2) Uani 1 1 d . . .
H24J H 0.1420 0.1994 0.4326 0.103 Uiso 1 1 calc R . .
H24K H 0.1075 0.2174 0.4653 0.103 Uiso 1 1 calc R . .
H24L H 0.1024 0.1523 0.4482 0.103 Uiso 1 1 calc R . .
C25A C 0.1211(3) 0.2782(3) 0.3690(2) 0.0528(18) Uani 1 1 d . . .
H25A H 0.0768 0.2736 0.3640 0.079 Uiso 1 1 calc R . .
H25B H 0.1295 0.3167 0.3597 0.079 Uiso 1 1 calc R . .
H25C H 0.1421 0.2740 0.3983 0.079 Uiso 1 1 calc R . .
C25 C 0.1295(3) 0.5353(3) 0.12920(19) 0.0481(16) Uani 1 1 d . . .
H25D H 0.1738 0.5294 0.1350 0.072 Uiso 1 1 calc R . .
H25E H 0.1218 0.5745 0.1377 0.072 Uiso 1 1 calc R . .
H25F H 0.1094 0.5307 0.0998 0.072 Uiso 1 1 calc R . .
C25B C 0.4000(3) 0.3055(3) 0.1331(2) 0.0560(19) Uani 1 1 d . . .
H25G H 0.4072 0.2638 0.1381 0.084 Uiso 1 1 calc R . .
H25H H 0.3891 0.3131 0.1036 0.084 Uiso 1 1 calc R . .
H25I H 0.3664 0.3180 0.1436 0.084 Uiso 1 1 calc R . .
C25C C 0.1470(3) 0.0521(3) 0.13148(18) 0.0494(17) Uani 1 1 d . . .
H25J H 0.1555 0.0108 0.1372 0.074 Uiso 1 1 calc R . .
H25K H 0.1383 0.0591 0.1020 0.074 Uiso 1 1 calc R . .
H25L H 0.1115 0.0635 0.1402 0.074 Uiso 1 1 calc R . .

loop_
_atom_site_aniso_label
_atom_site_aniso_U_11
_atom_site_aniso_U_22
_atom_site_aniso_U_33
_atom_site_aniso_U_23
_atom_site_aniso_U_13
_atom_site_aniso_U_12
O1B 0.063(3) 0.049(3) 0.069(3) 0.021(2) -0.004(2) -0.014(2)
O1D 0.067(3) 0.045(3) 0.078(4) 0.014(2) 0.001(3) -0.010(2)
O1 0.035(3) 0.089(3) 0.075(4) 0.022(3) 0.008(2) -0.005(2)
O1A 0.030(3) 0.081(3) 0.057(3) -0.023(2) 0.001(2) 0.006(2)
N1B 0.037(3) 0.041(3) 0.031(3) 0.001(2) 0.009(2) 0.003(2)
N1C 0.038(3) 0.032(3) 0.049(3) 0.009(2) 0.013(2) 0.000(2)
N1 0.035(3) 0.039(3) 0.043(3) 0.004(2) 0.006(2) 0.001(2)
N1A 0.039(3) 0.036(3) 0.041(3) -0.002(2) 0.015(2) 0.001(2)
C1 0.039(4) 0.034(3) 0.044(4) 0.002(3) 0.016(3) 0.000(3)
C1A 0.044(4) 0.035(3) 0.041(4) 0.003(3) 0.014(3) 0.000(3)
C1B 0.036(3) 0.035(3) 0.055(4) 0.007(3) 0.016(3) -0.001(3)
C1C 0.029(3) 0.036(3) 0.037(3) -0.004(3) 0.007(3) -0.003(2)
N2B 0.054(3) 0.034(3) 0.035(3) 0.005(2) 0.012(2) -0.004(2)
N2C 0.048(3) 0.037(3) 0.039(3) 0.003(2) 0.006(2) -0.002(2)
N2 0.034(3) 0.053(3) 0.036(3) 0.009(2) 0.002(2) -0.001(2)
N2A 0.035(3) 0.050(3) 0.028(3) -0.003(2) 0.006(2) 0.000(2)
C2A 0.039(4) 0.038(3) 0.047(4) 0.001(3) 0.012(3) -0.002(3)
C2B 0.038(4) 0.039(3) 0.047(4) 0.001(3) 0.009(3) 0.004(3)
C2C 0.032(3) 0.038(3) 0.042(4) -0.002(3) 0.004(3) -0.001(3)
C2 0.043(4) 0.040(3) 0.031(3) 0.003(3) 0.012(3) -0.004(3)
N3B 0.043(3) 0.053(3) 0.038(3) 0.014(3) 0.010(2) 0.007(3)
N3C 0.048(3) 0.056(3) 0.047(4) 0.012(3) 0.019(3) 0.004(3)
N3 0.047(3) 0.042(3) 0.044(3) 0.000(2) 0.008(3) 0.004(2)
N3A 0.055(3) 0.041(3) 0.042(3) 0.010(2) 0.007(3) 0.002(3)
C3B 0.055(4) 0.050(4) 0.044(4) -0.002(3) 0.016(3) -0.001(3)
C3 0.054(4) 0.062(4) 0.044(4) -0.001(3) 0.008(3) 0.009(3)
C3C 0.062(5) 0.055(4) 0.045(4) -0.003(3) 0.014(3) 0.001(3)
C3A 0.049(4) 0.055(4) 0.047(4) 0.005(3) 0.016(3) -0.005(3)
N4B 0.050(3) 0.046(3) 0.043(3) 0.006(2) 0.022(3) 0.002(2)
N4C 0.051(3) 0.042(3) 0.047(3) 0.005(2) 0.019(3) 0.005(2)
N4 0.035(3) 0.057(3) 0.049(3) -0.013(3) 0.012(2) -0.002(2)
N4A 0.047(3) 0.054(3) 0.035(3) 0.010(2) 0.012(2) 0.003(3)
C4 0.053(5) 0.079(5) 0.053(5) 0.006(4) 0.021(4) 0.011(4)
C4A 0.058(5) 0.077(5) 0.046(4) 0.017(4) 0.029(4) -0.001(4)
C4B 0.062(5) 0.046(4) 0.064(5) -0.005(4) 0.012(4) 0.007(3)
C4C 0.075(5) 0.055(4) 0.059(5) -0.016(4) 0.031(4) 0.003(4)
C5 0.048(4) 0.075(5) 0.071(5) 0.000(4) 0.029(4) 0.004(4)
C5A 0.040(4) 0.077(5) 0.068(5) 0.006(4) 0.022(4) -0.006(4)
C5B 0.058(4) 0.032(3) 0.079(5) 0.002(4) 0.021(4) 0.003(3)
C5C 0.080(5) 0.035(3) 0.064(5) -0.010(3) 0.019(4) 0.000(3)
C6B 0.043(4) 0.041(3) 0.041(4) -0.001(3) 0.013(3) 0.000(3)
C6C 0.038(4) 0.038(3) 0.085(6) 0.000(4) 0.018(4) -0.002(3)
C6 0.048(4) 0.040(3) 0.055(4) 0.000(3) 0.021(3) 0.003(3)
C6A 0.029(4) 0.053(4) 0.063(5) 0.004(3) 0.014(3) -0.002(3)
C7B 0.061(5) 0.031(3) 0.079(5) 0.015(4) 0.029(4) 0.007(3)
C7C 0.077(5) 0.037(4) 0.067(5) 0.020(4) 0.031(4) 0.006(3)
C7 0.031(4) 0.066(4) 0.069(5) -0.010(4) 0.007(3) -0.009(3)
C7A 0.031(4) 0.075(5) 0.065(5) 0.010(4) 0.019(3) 0.002(3)
C8B 0.065(5) 0.041(4) 0.065(5) 0.019(3) 0.033(4) 0.012(3)
C8 0.040(4) 0.061(4) 0.058(5) -0.014(4) 0.007(3) -0.004(3)
C8A 0.029(4) 0.063(4) 0.044(4) -0.001(3) 0.000(3) 0.001(3)
C8C 0.066(5) 0.058(4) 0.038(4) 0.004(3) 0.019(3) 0.000(4)
C9B 0.031(3) 0.051(4) 0.042(4) 0.008(3) 0.014(3) -0.005(3)
C9 0.038(4) 0.027(3) 0.055(4) 0.005(3) 0.007(3) 0.004(3)
C9A 0.042(4) 0.038(3) 0.034(3) 0.009(3) 0.013(3) 0.007(3)
C9C 0.037(3) 0.030(3) 0.050(4) 0.005(3) 0.007(3) 0.002(3)
C10B 0.027(3) 0.035(3) 0.048(4) 0.008(3) 0.007(3) 0.003(2)
C10 0.036(4) 0.032(3) 0.046(4) -0.002(3) 0.007(3) 0.001(3)
C10A 0.045(4) 0.036(3) 0.044(4) 0.000(3) 0.014(3) 0.005(3)
C10C 0.035(3) 0.042(3) 0.046(4) 0.005(3) 0.015(3) -0.003(3)
C11C 0.039(4) 0.056(4) 0.045(4) 0.001(3) 0.009(3) 0.004(3)
C11A 0.048(4) 0.041(3) 0.043(4) -0.001(3) 0.014(3) -0.003(3)
C11B 0.030(3) 0.064(4) 0.040(4) 0.004(3) 0.011(3) 0.000(3)
C11 0.054(4) 0.035(3) 0.043(4) 0.003(3) 0.013(3) 0.003(3)
C12 0.081(5) 0.046(4) 0.038(4) 0.009(3) 0.008(4) 0.004(4)
C12B 0.041(4) 0.089(5) 0.048(4) 0.019(4) 0.016(3) 0.011(4)
C12C 0.081(6) 0.056(4) 0.072(5) -0.009(4) 0.034(4) -0.003(4)
C12A 0.061(5) 0.079(5) 0.077(6) 0.011(4) 0.027(4) -0.001(4)
C13 0.095(6) 0.058(4) 0.047(4) -0.002(4) 0.029(4) 0.014(4)
C13B 0.048(4) 0.089(5) 0.047(4) -0.020(4) 0.016(3) 0.003(4)
C13C 0.074(6) 0.076(5) 0.077(6) -0.027(5) 0.022(5) 0.013(4)
C13A 0.107(8) 0.082(6) 0.086(7) 0.008(5) 0.056(6) -0.013(5)
C14C 0.055(5) 0.108(6) 0.049(5) -0.013(5) 0.015(4) 0.003(5)
C14A 0.124(8) 0.062(5) 0.048(5) 0.002(4) 0.035(5) -0.015(5)
C14B 0.061(5) 0.075(5) 0.068(5) -0.023(4) 0.018(4) -0.001(4)
C14 0.085(6) 0.082(5) 0.055(5) 0.013(4) 0.039(4) 0.013(5)
C15C 0.051(4) 0.093(6) 0.045(4) -0.005(4) 0.011(3) -0.007(4)
C15A 0.077(5) 0.052(4) 0.047(4) 0.002(3) 0.016(4) -0.012(4)
C15B 0.066(5) 0.067(5) 0.071(5) -0.003(4) 0.027(4) -0.001(4)
C15 0.063(5) 0.077(5) 0.053(5) -0.001(4) 0.030(4) -0.001(4)
C16 0.049(4) 0.037(3) 0.052(4) -0.001(3) 0.018(3) -0.002(3)
C16B 0.043(4) 0.046(4) 0.052(4) -0.006(3) 0.020(3) -0.003(3)
C16C 0.033(4) 0.061(4) 0.043(4) -0.002(3) 0.006(3) 0.005(3)
C16A 0.068(5) 0.036(3) 0.037(4) -0.002(3) 0.013(3) -0.009(3)
C17B 0.055(4) 0.031(3) 0.040(4) 0.006(3) 0.019(3) -0.001(3)
C17C 0.049(4) 0.042(3) 0.035(4) 0.003(3) 0.017(3) -0.004(3)
C17 0.037(4) 0.048(4) 0.045(4) -0.001(3) 0.014(3) -0.010(3)
C17A 0.036(4) 0.051(4) 0.029(3) 0.005(3) -0.001(3) -0.003(3)
C18B 0.048(4) 0.025(3) 0.037(4) -0.006(3) 0.019(3) -0.003(3)
C18C 0.032(3) 0.042(3) 0.035(4) 0.011(3) 0.008(3) 0.010(3)
C18 0.035(3) 0.043(3) 0.041(4) -0.010(3) 0.003(3) -0.006(3)
C18A 0.028(3) 0.049(3) 0.038(4) -0.003(3) 0.011(3) -0.004(3)
C19B 0.052(4) 0.040(3) 0.048(4) 0.006(3) 0.021(3) 0.004(3)
C19C 0.054(4) 0.054(4) 0.052(4) 0.012(3) 0.007(3) -0.005(3)
C19 0.074(5) 0.045(4) 0.045(4) 0.000(3) 0.022(4) 0.000(4)
C19A 0.040(4) 0.050(4) 0.055(4) 0.003(3) 0.006(3) 0.008(3)
C20B 0.042(4) 0.052(4) 0.088(6) -0.015(4) 0.033(4) -0.013(3)
C20C 0.079(6) 0.074(5) 0.045(4) -0.002(4) 0.002(4) -0.015(4)
C20 0.065(5) 0.042(4) 0.072(6) 0.000(4) 0.010(4) -0.005(3)
C20A 0.065(5) 0.038(4) 0.097(6) -0.002(4) 0.045(5) 0.012(3)
C21B 0.038(4) 0.076(5) 0.075(6) -0.032(4) 0.008(4) 0.000(4)
C21C 0.028(3) 0.049(4) 0.077(5) -0.003(4) -0.002(3) -0.006(3)
C21 0.059(5) 0.066(5) 0.085(6) 0.043(4) 0.025(4) 0.008(4)
C21A 0.090(6) 0.058(5) 0.083(6) -0.030(4) 0.049(5) -0.015(4)
C22B 0.059(5) 0.099(6) 0.058(5) -0.009(4) 0.013(4) -0.017(5)
C22 0.079(6) 0.079(5) 0.047(5) 0.018(4) 0.005(4) -0.017(5)
C22A 0.072(5) 0.082(5) 0.054(5) -0.009(4) 0.032(4) -0.011(5)
C22C 0.047(4) 0.067(5) 0.074(6) 0.011(4) 0.017(4) -0.008(4)
C23B 0.050(4) 0.053(4) 0.038(4) 0.011(3) 0.015(3) 0.004(3)
C23C 0.051(4) 0.070(5) 0.057(5) 0.006(4) 0.024(4) -0.001(4)
C23 0.048(4) 0.052(4) 0.049(4) 0.002(3) 0.000(3) 0.003(3)
C23A 0.037(3) 0.064(4) 0.033(3) -0.008(3) 0.015(3) -0.006(3)
C24B 0.135(7) 0.039(4) 0.061(5) -0.006(3) 0.048(5) 0.009(4)
C24C 0.134(7) 0.035(4) 0.069(5) 0.007(4) 0.050(5) 0.011(4)
C24 0.037(4) 0.130(7) 0.072(6) -0.038(5) 0.008(4) 0.009(4)
C24A 0.039(4) 0.110(6) 0.058(5) 0.025(4) 0.016(3) 0.006(4)
C25A 0.047(4) 0.045(4) 0.058(5) -0.005(3) 0.003(3) 0.010(3)
C25 0.053(4) 0.056(4) 0.038(4) 0.008(3) 0.018(3) -0.005(3)
C25B 0.047(4) 0.048(4) 0.067(5) 0.011(3) 0.008(3) -0.006(3)
C25C 0.051(4) 0.057(4) 0.034(4) -0.002(3) 0.004(3) -0.006(3)

loop_
_atom_type_symbol
_atom_type_description
_atom_type_scat_dispersion_real
_atom_type_scat_dispersion_imag
_atom_type_scat_source
C C 0.0033 0.0016 'International Tables Vol C Tables 4.2.6.8 and 6.1.1.4'
H H 0.0000 0.0000 'International Tables Vol C Tables 4.2.6.8 and 6.1.1.4'
N N 0.0061 0.0033 'International Tables Vol C Tables 4.2.6.8 and 6.1.1.4'
O O 0.0106 0.0060 'International Tables Vol C Tables 4.2.6.8 and 6.1.1.4'

loop_
_geom_angle_atom_site_label_1
_geom_angle_atom_site_label_2
_geom_angle_atom_site_label_3
_geom_angle
_geom_angle_site_symmetry_1
_geom_angle_site_symmetry_3
_geom_angle_publ_flag
C9B N1B C1B 119.3(5) . . ?
C9C N1C C1C 117.6(5) . . ?
C9 N1 C1 119.0(5) . . ?
C9A N1A C1A 116.9(5) . . ?
N1 C1 C2 118.8(5) . . ?
N1 C1 C6 121.3(5) . . ?
C2 C1 C6 119.9(6) . . ?
N1A C1A C6A 124.0(6) . . ?
N1A C1A C2A 117.8(5) . . ?
C6A C1A C2A 118.1(6) . . ?
N1B C1B C2B 119.5(5) . . ?
N1B C1B C6B 121.7(5) . . ?
C2B C1B C6B 118.8(6) . . ?
N1C C1C C6C 123.9(6) . . ?
N1C C1C C2C 117.5(5) . . ?
C6C C1C C2C 118.6(6) . . ?
C17B N2B C2B 124.0(5) . . ?
C17B N2B C25B 117.3(5) . . ?
C2B N2B C25B 117.8(5) . . ?
C17C N2C C2C 123.9(5) . . ?
C17C N2C C25C 118.3(5) . . ?
C2C N2C C25C 117.4(4) . . ?
C17 N2 C2 121.9(5) . . ?
C17 N2 C25 118.6(5) . . ?
C2 N2 C25 119.0(4) . . ?
C17A N2A C2A 126.1(5) . . ?
C17A N2A C25A 116.7(5) . . ?
C2A N2A C25A 116.7(5) . . ?
C3A C2A N2A 120.8(5) . . ?
C3A C2A C1A 120.3(6) . . ?
N2A C2A C1A 118.9(5) . . ?
C3B C2B N2B 121.7(6) . . ?
C3B C2B C1B 120.5(5) . . ?
N2B C2B C1B 117.7(5) . . ?
C3C C2C N2C 120.3(6) . . ?
C3C C2C C1C 120.1(5) . . ?
N2C C2C C1C 119.6(5) . . ?
C3 C2 C1 119.4(6) . . ?
C3 C2 N2 121.9(5) . . ?
C1 C2 N2 118.6(5) . . ?
C10B N3B C11B 105.1(5) . . ?
C10C N3C C16C 106.2(5) . . ?
C10 N3 C11 104.9(5) . . ?
C10A N3A C16A 106.1(5) . . ?
C2B C3B C4B 119.4(6) . . ?
C2B C3B H3BB 120.3 . . ?
C4B C3B H3BB 120.3 . . ?
C2 C3 C4 119.3(6) . . ?
C2 C3 H3B 120.3 . . ?
C4 C3 H3B 120.3 . . ?
C2C C3C C4C 121.9(6) . . ?
C2C C3C H3CB 119.1 . . ?
C4C C3C H3CB 119.1 . . ?
C2A C3A C4A 121.8(6) . . ?
C2A C3A H3AB 119.1 . . ?
C4A C3A H3AB 119.1 . . ?
C16B N4B C10B 106.7(5) . . ?
C16B N4B C24B 123.2(5) . . ?
C10B N4B C24B 130.0(5) . . ?
C10C N4C C11C 107.0(5) . . ?
C10C N4C C24C 130.3(5) . . ?
C11C N4C C24C 122.7(5) . . ?
C10 N4 C16 106.9(5) . . ?
C10 N4 C24 129.7(5) . . ?
C16 N4 C24 123.3(5) . . ?
C10A N4A C11A 106.7(5) . . ?
C10A N4A C24A 129.9(5) . . ?
C11A N4A C24A 123.4(5) . . ?
C5 C4 C3 123.8(7) . . ?
C5 C4 H4A 118.1 . . ?
C3 C4 H4A 118.1 . . ?
C5A C4A C3A 118.7(6) . . ?
C5A C4A H4AA 120.7 . . ?
C3A C4A H4AA 120.7 . . ?
C5B C4B C3B 122.5(7) . . ?
C5B C4B H4BA 118.8 . . ?
C3B C4B H4BA 118.8 . . ?
C5C C4C C3C 118.6(6) . . ?
C5C C4C H4CA 120.7 . . ?
C3C C4C H4CA 120.7 . . ?
C4 C5 C6 119.3(7) . . ?
C4 C5 H5A 120.4 . . ?
C6 C5 H5A 120.4 . . ?
C4A C5A C6A 121.6(6) . . ?
C4A C5A H5AA 119.2 . . ?
C6A C5A H5AA 119.2 . . ?
C4B C5B C6B 119.5(6) . . ?
C4B C5B H5BA 120.3 . . ?
C6B C5B H5BA 120.3 . . ?
C4C C5C C6C 122.0(6) . . ?
C4C C5C H5CA 119.0 . . ?
C6C C5C H5CA 119.0 . . ?
C5B C6B C1B 119.4(6) . . ?
C5B C6B C7B 124.1(6) . . ?
C1B C6B C7B 116.5(6) . . ?
C7C C6C C1C 116.3(6) . . ?
C7C C6C C5C 124.9(6) . . ?
C1C C6C C5C 118.8(7) . . ?
C1 C6 C5 118.3(6) . . ?
C1 C6 C7 117.0(6) . . ?
C5 C6 C7 124.8(6) . . ?
C1A C6A C7A 116.2(6) . . ?
C1A C6A C5A 119.5(6) . . ?
C7A C6A C5A 124.2(6) . . ?
C8B C7B C6B 120.5(6) . . ?
C8B C7B H7BA 119.8 . . ?
C6B C7B H7BA 119.8 . . ?
C8C C7C C6C 120.9(6) . . ?
C8C C7C H7CA 119.6 . . ?
C6C C7C H7CA 119.6 . . ?
C8 C7 C6 120.9(6) . . ?
C8 C7 H7A 119.5 . . ?
C6 C7 H7A 119.5 . . ?
C8A C7A C6A 120.8(6) . . ?
C8A C7A H7AA 119.6 . . ?
C6A C7A H7AA 119.6 . . ?
C7B C8B C9B 119.2(6) . . ?
C7B C8B H8BA 120.4 . . ?
C9B C8B H8BA 120.4 . . ?
C7 C8 C9 118.4(6) . . ?
C7 C8 H8A 120.8 . . ?
C9 C8 H8A 120.8 . . ?
C7A C8A C9A 118.7(6) . . ?
C7A C8A H8AA 120.7 . . ?
C9A C8A H8AA 120.7 . . ?
C7C C8C C9C 118.8(6) . . ?
C7C C8C H8CA 120.6 . . ?
C9C C8C H8CA 120.6 . . ?
N1B C9B C8B 122.7(6) . . ?
N1B C9B C10B 118.9(5) . . ?
C8B C9B C10B 118.3(6) . . ?
N1 C9 C8 123.4(6) . . ?
N1 C9 C10 117.6(5) . . ?
C8 C9 C10 119.1(6) . . ?
N1A C9A C8A 123.3(6) . . ?
N1A C9A C10A 117.5(5) . . ?
C8A C9A C10A 119.2(5) . . ?
N1C C9C C8C 122.6(6) . . ?
N1C C9C C10C 119.2(5) . . ?
C8C C9C C10C 118.1(6) . . ?
N3B C10B N4B 112.1(5) . . ?
N3B C10B C9B 123.9(5) . . ?
N4B C10B C9B 124.1(5) . . ?
N3 C10 N4 112.7(5) . . ?
N3 C10 C9 121.7(5) . . ?
N4 C10 C9 125.6(5) . . ?
N3A C10A N4A 111.1(5) . . ?
N3A C10A C9A 123.4(6) . . ?
N4A C10A C9A 125.4(5) . . ?
N3C C10C N4C 111.7(6) . . ?
N3C C10C C9C 124.0(5) . . ?
N4C C10C C9C 124.2(5) . . ?
C12C C11C C16C 122.5(7) . . ?
C12C C11C N4C 132.2(6) . . ?
C16C C11C N4C 105.3(5) . . ?
C12A C11A C16A 123.0(6) . . ?
C12A C11A N4A 131.6(6) . . ?
C16A C11A N4A 105.5(5) . . ?
N3B C11B C16B 110.2(5) . . ?
N3B C11B C12B 129.7(6) . . ?
C16B C11B C12B 120.1(6) . . ?
N3 C11 C16 110.5(5) . . ?
N3 C11 C12 131.2(6) . . ?
C16 C11 C12 118.3(6) . . ?
C13 C12 C11 118.7(7) . . ?
C13 C12 H12A 120.7 . . ?
C11 C12 H12A 120.7 . . ?
C13B C12B C11B 116.5(6) . . ?
C13B C12B H12B 121.8 . . ?
C11B C12B H12B 121.8 . . ?
C11C C12C C13C 117.1(7) . . ?
C11C C12C H12C 121.4 . . ?
C13C C12C H12C 121.4 . . ?
C11A C12A C13A 116.8(7) . . ?
C11A C12A H12D 121.6 . . ?
C13A C12A H12D 121.6 . . ?
C12 C13 C14 121.7(7) . . ?
C12 C13 H13A 119.1 . . ?
C14 C13 H13A 119.1 . . ?
C12B C13B C14B 122.4(7) . . ?
C12B C13B H13B 118.8 . . ?
C14B C13B H13B 118.8 . . ?
C14C C13C C12C 121.1(7) . . ?
C14C C13C H13C 119.4 . . ?
C12C C13C H13C 119.4 . . ?
C14A C13A C12A 120.8(8) . . ?
C14A C13A H13D 119.6 . . ?
C12A C13A H13D 119.6 . . ?
C15C C14C C13C 121.2(7) . . ?
C15C C14C H14A 119.4 . . ?
C13C C14C H14A 119.4 . . ?
C13A C14A C15A 122.5(7) . . ?
C13A C14A H14B 118.8 . . ?
C15A C14A H14B 118.8 . . ?
C15B C14B C13B 121.8(7) . . ?
C15B C14B H14C 119.1 . . ?
C13B C14B H14C 119.1 . . ?
C15 C14 C13 120.9(7) . . ?
C15 C14 H14D 119.5 . . ?
C13 C14 H14D 119.5 . . ?
C14C C15C C16C 117.8(7) . . ?
C14C C15C H15A 121.1 . . ?
C16C C15C H15A 121.1 . . ?
C14A C15A C16A 117.7(7) . . ?
C14A C15A H15B 121.1 . . ?
C16A C15A H15B 121.1 . . ?
C14B C15B C16B 117.4(7) . . ?
C14B C15B H15C 121.3 . . ?
C16B C15B H15C 121.3 . . ?
C16 C15 C14 117.0(7) . . ?
C16 C15 H15D 121.5 . . ?
C14 C15 H15D 121.5 . . ?
N4 C16 C11 104.9(5) . . ?
N4 C16 C15 131.6(6) . . ?
C11 C16 C15 123.4(6) . . ?
N4B C16B C11B 106.0(5) . . ?
N4B C16B C15B 132.2(6) . . ?
C11B C16B C15B 121.8(6) . . ?
N3C C16C C11C 109.8(6) . . ?
N3C C16C C15C 130.1(6) . . ?
C11C C16C C15C 120.1(6) . . ?
N3A C16A C11A 110.6(5) . . ?
N3A C16A C15A 130.1(6) . . ?
C11A C16A C15A 119.2(7) . . ?
O1B C17B N2B 119.7(5) . . ?
O1B C17B C18B 119.1(5) . . ?
N2B C17B C18B 121.2(5) . . ?
O1D C17C N2C 120.1(5) . . ?
O1D C17C C18C 121.9(5) . . ?
N2C C17C C18C 118.0(5) . . ?
O1 C17 N2 119.5(6) . . ?
O1 C17 C18 120.3(6) . . ?
N2 C17 C18 120.2(5) . . ?
O1A C17A N2A 121.4(6) . . ?
O1A C17A C18A 119.5(5) . . ?
N2A C17A C18A 119.2(5) . . ?
C19B C18B C23B 118.9(6) . . ?
C19B C18B C17B 123.8(6) . . ?
C23B C18B C17B 117.2(5) . . ?
C23C C18C C19C 119.8(6) . . ?
C23C C18C C17C 121.4(6) . . ?
C19C C18C C17C 118.7(6) . . ?
C19 C18 C23 117.7(6) . . ?
C19 C18 C17 122.6(6) . . ?
C23 C18 C17 119.7(5) . . ?
C19A C18A C23A 118.5(6) . . ?
C19A C18A C17A 124.7(5) . . ?
C23A C18A C17A 116.6(5) . . ?
C20B C19B C18B 120.7(6) . . ?
C20B C19B H19A 119.7 . . ?
C18B C19B H19A 119.7 . . ?
C18C C19C C20C 120.5(7) . . ?
C18C C19C H19B 119.8 . . ?
C20C C19C H19B 119.8 . . ?
C18 C19 C20 121.3(7) . . ?
C18 C19 H19C 119.3 . . ?
C20 C19 H19C 119.3 . . ?
C18A C19A C20A 120.9(6) . . ?
C18A C19A H19D 119.5 . . ?
C20A C19A H19D 119.5 . . ?
C21B C20B C19B 121.1(7) . . ?
C21B C20B H20A 119.5 . . ?
C19B C20B H20A 119.5 . . ?
C21C C20C C19C 120.3(7) . . ?
C21C C20C H20B 119.8 . . ?
C19C C20C H20B 119.8 . . ?
C21 C20 C19 121.0(7) . . ?
C21 C20 H20C 119.5 . . ?
C19 C20 H20C 119.5 . . ?
C21A C20A C19A 119.7(7) . . ?
C21A C20A H20D 120.1 . . ?
C19A C20A H20D 120.1 . . ?
C20B C21B C22B 118.6(7) . . ?
C20B C21B H21A 120.7 . . ?
C22B C21B H21A 120.7 . . ?
C20C C21C C22C 120.2(6) . . ?
C20C C21C H21B 119.9 . . ?
C22C C21C H21B 119.9 . . ?
C20 C21 C22 118.6(7) . . ?
C20 C21 H21C 120.7 . . ?
C22 C21 H21C 120.7 . . ?
C22A C21A C20A 119.3(7) . . ?
C22A C21A H21D 120.4 . . ?
C20A C21A H21D 120.4 . . ?
C23B C22B C21B 121.1(7) . . ?
C23B C22B H22A 119.5 . . ?
C21B C22B H22A 119.5 . . ?
C23 C22 C21 119.4(7) . . ?
C23 C22 H22B 120.3 . . ?
C21 C22 H22B 120.3 . . ?
C21A C22A C23A 121.1(7) . . ?
C21A C22A H22C 119.4 . . ?
C23A C22A H22C 119.4 . . ?
C21C C22C C23C 119.6(7) . . ?
C21C C22C H22D 120.2 . . ?
C23C C22C H22D 120.2 . . ?
C22B C23B C18B 119.6(6) . . ?
C22B C23B H23A 120.2 . . ?
C18B C23B H23A 120.2 . . ?
C18C C23C C22C 119.6(7) . . ?
C18C C23C H23B 120.2 . . ?
C22C C23C H23B 120.2 . . ?
C18 C23 C22 121.9(6) . . ?
C18 C23 H23C 119.0 . . ?
C22 C23 H23C 119.0 . . ?
C22A C23A C18A 120.4(6) . . ?
C22A C23A H23D 119.8 . . ?
C18A C23A H23D 119.8 . . ?
N4B C24B H24A 109.5 . . ?
N4B C24B H24B 109.5 . . ?
H24A C24B H24B 109.5 . . ?
N4B C24B H24C 109.5 . . ?
H24A C24B H24C 109.5 . . ?
H24B C24B H24C 109.5 . . ?
N4C C24C H24D 109.5 . . ?
N4C C24C H24E 109.5 . . ?
H24D C24C H24E 109.5 . . ?
N4C C24C H24F 109.5 . . ?
H24D C24C H24F 109.5 . . ?
H24E C24C H24F 109.5 . . ?
N4 C24 H24G 109.5 . . ?
N4 C24 H24H 109.5 . . ?
H24G C24 H24H 109.5 . . ?
N4 C24 H24I 109.5 . . ?
H24G C24 H24I 109.5 . . ?
H24H C24 H24I 109.5 . . ?
N4A C24A H24J 109.5 . . ?
N4A C24A H24K 109.5 . . ?
H24J C24A H24K 109.5 . . ?
N4A C24A H24L 109.5 . . ?
H24J C24A H24L 109.5 . . ?
H24K C24A H24L 109.5 . . ?
N2A C25A H25A 109.5 . . ?
N2A C25A H25B 109.5 . . ?
H25A C25A H25B 109.5 . . ?
N2A C25A H25C 109.5 . . ?
H25A C25A H25C 109.5 . . ?
H25B C25A H25C 109.5 . . ?
N2 C25 H25D 109.5 . . ?
N2 C25 H25E 109.5 . . ?
H25D C25 H25E 109.5 . . ?
N2 C25 H25F 109.5 . . ?
H25D C25 H25F 109.5 . . ?
H25E C25 H25F 109.5 . . ?
N2B C25B H25G 109.5 . . ?
N2B C25B H25H 109.5 . . ?
H25G C25B H25H 109.5 . . ?
N2B C25B H25I 109.5 . . ?
H25G C25B H25I 109.5 . . ?
H25H C25B H25I 109.5 . . ?
N2C C25C H25J 109.5 . . ?
N2C C25C H25K 109.5 . . ?
H25J C25C H25K 109.5 . . ?
N2C C25C H25L 109.5 . . ?
H25J C25C H25L 109.5 . . ?
H25K C25C H25L 109.5 . . ?

loop_
_geom_bond_atom_site_label_1
_geom_bond_atom_site_label_2
_geom_bond_distance
_geom_bond_site_symmetry_2
_geom_bond_publ_flag
O1B C17B 1.232(6) . ?
O1D C17C 1.220(6) . ?
O1 C17 1.227(7) . ?
O1A C17A 1.217(7) . ?
N1B C9B 1.307(7) . ?
N1B C1B 1.366(7) . ?
N1C C9C 1.318(7) . ?
N1C C1C 1.352(7) . ?
N1 C9 1.322(7) . ?
N1 C1 1.367(7) . ?
N1A C9A 1.339(7) . ?
N1A C1A 1.360(7) . ?
C1 C2 1.410(8) . ?
C1 C6 1.425(8) . ?
C1A C6A 1.401(8) . ?
C1A C2A 1.433(8) . ?
C1B C2B 1.411(8) . ?
C1B C6B 1.420(8) . ?
C1C C6C 1.411(8) . ?
C1C C2C 1.436(8) . ?
N2B C17B 1.350(7) . ?
N2B C2B 1.433(7) . ?
N2B C25B 1.460(7) . ?
N2C C17C 1.357(7) . ?
N2C C2C 1.450(7) . ?
N2C C25C 1.458(7) . ?
N2 C17 1.353(7) . ?
N2 C2 1.432(7) . ?
N2 C25 1.449(7) . ?
N2A C17A 1.346(7) . ?
N2A C2A 1.436(7) . ?
N2A C25A 1.469(7) . ?
C2A C3A 1.359(8) . ?
C2B C3B 1.361(8) . ?
C2C C3C 1.364(8) . ?
C2 C3 1.368(8) . ?
N3B C10B 1.307(7) . ?
N3B C11B 1.387(8) . ?
N3C C10C 1.315(7) . ?
N3C C16C 1.387(8) . ?
N3 C10 1.324(7) . ?
N3 C11 1.380(8) . ?
N3A C10A 1.324(7) . ?
N3A C16A 1.367(8) . ?
C3B C4B 1.396(8) . ?
C3B H3BB 0.9300 . ?
C3 C4 1.393(9) . ?
C3 H3B 0.9300 . ?
C3C C4C 1.409(9) . ?
C3C H3CB 0.9300 . ?
C3A C4A 1.405(8) . ?
C3A H3AB 0.9300 . ?
N4B C16B 1.364(7) . ?
N4B C10B 1.379(7) . ?
N4B C24B 1.456(8) . ?
N4C C10C 1.379(7) . ?
N4C C11C 1.392(8) . ?
N4C C24C 1.461(8) . ?
N4 C10 1.362(7) . ?
N4 C16 1.389(7) . ?
N4 C24 1.467(7) . ?
N4A C10A 1.388(7) . ?
N4A C11A 1.382(7) . ?
N4A C24A 1.442(7) . ?
C4 C5 1.323(9) . ?
C4 H4A 0.9300 . ?
C4A C5A 1.365(9) . ?
C4A H4AA 0.9300 . ?
C4B C5B 1.347(9) . ?
C4B H4BA 0.9300 . ?
C4C C5C 1.367(9) . ?
C4C H4CA 0.9300 . ?
C5 C6 1.419(9) . ?
C5 H5A 0.9300 . ?
C5A C6A 1.417(9) . ?
C5A H5AA 0.9300 . ?
C5B C6B 1.401(9) . ?
C5B H5BA 0.9300 . ?
C5C C6C 1.424(9) . ?
C5C H5CA 0.9300 . ?
C6B C7B 1.431(8) . ?
C6C C7C 1.384(9) . ?
C6 C7 1.414(9) . ?
C6A C7A 1.402(9) . ?
C7B C8B 1.334(9) . ?
C7B H7BA 0.9300 . ?
C7C C8C 1.358(9) . ?
C7C H7CA 0.9300 . ?
C7 C8 1.353(9) . ?
C7 H7A 0.9300 . ?
C7A C8A 1.363(9) . ?
C7A H7AA 0.9300 . ?
C8B C9B 1.421(8) . ?
C8B H8BA 0.9300 . ?
C8 C9 1.405(8) . ?
C8 H8A 0.9300 . ?
C8A C9A 1.396(8) . ?
C8A H8AA 0.9300 . ?
C8C C9C 1.414(8) . ?
C8C H8CA 0.9300 . ?
C9B C10B 1.473(8) . ?
C9 C10 1.476(8) . ?
C9A C10A 1.456(8) . ?
C9C C10C 1.457(8) . ?
C11C C12C 1.374(9) . ?
C11C C16C 1.392(8) . ?
C11A C12A 1.379(9) . ?
C11A C16A 1.386(8) . ?
C11B C16B 1.373(8) . ?
C11B C12B 1.421(9) . ?
C11 C16 1.393(8) . ?
C11 C12 1.409(8) . ?
C12 C13 1.358(9) . ?
C12 H12A 0.9300 . ?
C12B C13B 1.376(9) . ?
C12B H12B 0.9300 . ?
C12C C13C 1.370(10) . ?
C12C H12C 0.9300 . ?
C12A C13A 1.383(10) . ?
C12A H12D 0.9300 . ?
C13 C14 1.387(9) . ?
C13 H13A 0.9300 . ?
C13B C14B 1.368(10) . ?
C13B H13B 0.9300 . ?
C13C C14C 1.402(10) . ?
C13C H13C 0.9300 . ?
C13A C14A 1.389(11) . ?
C13A H13D 0.9300 . ?
C14C C15C 1.374(10) . ?
C14C H14A 0.9300 . ?
C14A C15A 1.357(10) . ?
C14A H14B 0.9300 . ?
C14B C15B 1.359(10) . ?
C14B H14C 0.9300 . ?
C14 C15 1.388(9) . ?
C14 H14D 0.9300 . ?
C15C C16C 1.383(9) . ?
C15C H15A 0.9300 . ?
C15A C16A 1.408(9) . ?
C15A H15B 0.9300 . ?
C15B C16B 1.397(9) . ?
C15B H15C 0.9300 . ?
C15 C16 1.369(9) . ?
C15 H15D 0.9300 . ?
C17B C18B 1.497(8) . ?
C17C C18C 1.491(8) . ?
C17 C18 1.469(8) . ?
C17A C18A 1.515(8) . ?
C18B C19B 1.375(8) . ?
C18B C23B 1.384(8) . ?
C18C C23C 1.372(8) . ?
C18C C19C 1.374(8) . ?
C18 C19 1.358(8) . ?
C18 C23 1.375(8) . ?
C18A C19A 1.402(8) . ?
C18A C23A 1.384(8) . ?
C19B C20B 1.364(8) . ?
C19B H19A 0.9300 . ?
C19C C20C 1.361(8) . ?
C19C H19B 0.9300 . ?
C19 C20 1.369(9) . ?
C19 H19C 0.9300 . ?
C19A C20A 1.370(9) . ?
C19A H19D 0.9300 . ?
C20B C21B 1.373(10) . ?
C20B H20A 0.9300 . ?
C20C C21C 1.376(9) . ?
C20C H20B 0.9300 . ?
C20 C21 1.363(10) . ?
C20 H20C 0.9300 . ?
C20A C21A 1.396(10) . ?
C20A H20D 0.9300 . ?
C21B C22B 1.369(10) . ?
C21B H21A 0.9300 . ?
C21C C22C 1.364(10) . ?
C21C H21B 0.9300 . ?
C21 C22 1.383(9) . ?
C21 H21C 0.9300 . ?
C21A C22A 1.375(10) . ?
C21A H21D 0.9300 . ?
C22B C23B 1.383(9) . ?
C22B H22A 0.9300 . ?
C22 C23 1.370(9) . ?
C22 H22B 0.9300 . ?
C22A C23A 1.372(9) . ?
C22A H22C 0.9300 . ?
C22C C23C 1.401(9) . ?
C22C H22D 0.9300 . ?
C23B H23A 0.9300 . ?
C23C H23B 0.9300 . ?
C23 H23C 0.9300 . ?
C23A H23D 0.9300 . ?
C24B H24A 0.9600 . ?
C24B H24B 0.9600 . ?
C24B H24C 0.9600 . ?
C24C H24D 0.9600 . ?
C24C H24E 0.9600 . ?
C24C H24F 0.9600 . ?
C24 H24G 0.9600 . ?
C24 H24H 0.9600 . ?
C24 H24I 0.9600 . ?
C24A H24J 0.9600 . ?
C24A H24K 0.9600 . ?
C24A H24L 0.9600 . ?
C25A H25A 0.9600 . ?
C25A H25B 0.9600 . ?
C25A H25C 0.9600 . ?
C25 H25D 0.9600 . ?
C25 H25E 0.9600 . ?
C25 H25F 0.9600 . ?
C25B H25G 0.9600 . ?
C25B H25H 0.9600 . ?
C25B H25I 0.9600 . ?
C25C H25J 0.9600 . ?
C25C H25K 0.9600 . ?
C25C H25L 0.9600 . ?
